data_7017204
loop_
_publ_author_name
'De, Prinaka'
'Maji, Somnath'
'Dutta Chowdhury, Abhishek'
'Mobin, Shaikh M.'
'Kumar Mondal, Tapan'
'Paretzki, Alexa'
'Lahiri, Goutam Kumar'

_publ_section_title
;
 Ruthenium nitrosyl complexes with 1,4,7-trithiacyclononane and
 2,2'-bipyridine (bpy) or 2-phenylazopyridine (pap) coligands. Electronic
 structure and reactivity aspects.
;
_journal_issue 46
_journal_name_full 'Dalton transactions (Cambridge, England : 2003)'
_journal_page_first 12527
_journal_page_last 12539
_journal_paper_doi 10.1039/c1dt10761e
_journal_volume 40
_journal_year 2011
_chemical_formula_sum 'C17 H21 Cl N4 O6 Ru S3'
_chemical_formula_weight 610.08
_chemical_name_systematic
;
?
;
_space_group_IT_number 14
_symmetry_cell_setting monoclinic
_symmetry_space_group_name_Hall '-P 2ybc'
_symmetry_space_group_name_H-M 'P 1 21/c 1'
_atom_sites_solution_hydrogens geom
_atom_sites_solution_primary direct
_atom_sites_solution_secondary difmap
_audit_creation_method SHELXL-97
_cell_angle_alpha 90.00
_cell_angle_beta 93.618(8)
_cell_angle_gamma 90.00
_cell_formula_units_Z 4
_cell_length_a 11.5192(9)
_cell_length_b 23.074(2)
_cell_length_c 8.5728(9)
_cell_measurement_reflns_used 9264
_cell_measurement_temperature 150(2)
_cell_measurement_theta_max 32.5635
_cell_measurement_theta_min 2.9566
_cell_volume 2274.1(4)
_computing_cell_refinement 'CrysAlis RED, Oxford Diffraction Ltd.,'
_computing_data_collection 'CrysAlis CCD, Oxford Diffraction Ltd.,'
_computing_data_reduction 'CrysAlis RED, Oxford Diffraction Ltd.,'
_computing_molecular_graphics Ortep3
_computing_publication_material Shelx97
_computing_structure_refinement 'SHELXL-97 (Sheldrick, 1997)'
_computing_structure_solution 'SHELXS-97 (Sheldrick, 1997)'
_diffrn_ambient_temperature 120(2)
_diffrn_detector_area_resol_mean 15.9948
_diffrn_measured_fraction_theta_full 0.999
_diffrn_measured_fraction_theta_max 0.999
_diffrn_measurement_device_type 'OXFORD DIFFRACTION XCALIBUR-S'
_diffrn_measurement_method \w/q-scan
_diffrn_radiation_monochromator graphite
_diffrn_radiation_source 'Enhance (Mo) X-ray Source'
_diffrn_radiation_type MoK\a
_diffrn_radiation_wavelength 0.71073
_diffrn_reflns_av_R_equivalents 0.0834
_diffrn_reflns_av_sigmaI/netI 0.0328
_diffrn_reflns_limit_h_max 13
_diffrn_reflns_limit_h_min -12
_diffrn_reflns_limit_k_max 27
_diffrn_reflns_limit_k_min -27
_diffrn_reflns_limit_l_max 10
_diffrn_reflns_limit_l_min -10
_diffrn_reflns_number 15743
_diffrn_reflns_theta_full 24.99
_diffrn_reflns_theta_max 24.99
_diffrn_reflns_theta_min 2.96
_exptl_absorpt_coefficient_mu 1.125
_exptl_absorpt_correction_T_max 0.8675
_exptl_absorpt_correction_T_min 0.7819
_exptl_absorpt_correction_type multi-scan
_exptl_absorpt_process_details
;
CrysAlis RED, Oxford Diffraction Ltd.,
Version 1.171.31.7 (release 18-10-2006 CrysAlis171 .NET)
(compiled Oct 18 2006,16:28:17)
Empirical absorption correction using spherical harmonics,
implemented in SCALE3 ABSPACK scaling algorithm.
;
_exptl_crystal_colour black
_exptl_crystal_density_diffrn 1.782
_exptl_crystal_density_method 'not measured'
_exptl_crystal_description block
_exptl_crystal_F_000 1232
_exptl_crystal_size_max 0.23
_exptl_crystal_size_mid 0.18
_exptl_crystal_size_min 0.13
_refine_diff_density_max 1.192
_refine_diff_density_min -0.977
_refine_diff_density_rms 0.123
_refine_ls_extinction_method none
_refine_ls_goodness_of_fit_ref 1.272
_refine_ls_hydrogen_treatment RIDING
_refine_ls_matrix_type full
_refine_ls_number_parameters 289
_refine_ls_number_reflns 4004
_refine_ls_number_restraints 0
_refine_ls_restrained_S_all 1.272
_refine_ls_R_factor_all 0.0444
_refine_ls_R_factor_gt 0.0397
_refine_ls_shift/su_max 0.000
_refine_ls_shift/su_mean 0.000
_refine_ls_structure_factor_coef Fsqd
_refine_ls_weighting_details 'calc w=1/[\s^2^(Fo^2^)+(0.0205P)^2^+8.2069P] where P=(Fo^2^+2Fc^2^)/3'
_refine_ls_weighting_scheme calc
_refine_ls_wR_factor_gt 0.0750
_refine_ls_wR_factor_ref 0.0886
_reflns_number_gt 3684
_reflns_number_total 4004
_reflns_threshold_expression >2sigma(I)
_cod_data_source_file c1dt10761e.txt
_cod_data_source_block 6+
_cod_depositor_comments
;
The following automatic conversions were performed:

'_symmetry_cell_setting' value 'Monoclinic' changed to 'monoclinic'
according to /home/saulius/struct/CIF-dictionaries/cif_core.dic
dictionary named 'cif_core.dic' version 2.4.1 from 2010-06-29.

Automatic conversion script
Id: cif_fix_values 1715 2011-07-08 13:25:40Z adriana 
;
_cod_original_cell_volume 2274.0(4)
_cod_original_sg_symbol_H-M 'P 21/c'
_cod_database_code 7017204

loop_
_symmetry_equiv_pos_as_xyz
'x, y, z'
'-x, y+1/2, -z+1/2'
'-x, -y, -z'
'x, -y-1/2, z-1/2'

loop_
_atom_site_label
_atom_site_type_symbol
_atom_site_fract_x
_atom_site_fract_y
_atom_site_fract_z
_atom_site_U_iso_or_equiv
_atom_site_adp_type
_atom_site_occupancy
_atom_site_symmetry_multiplicity
_atom_site_calc_flag
_atom_site_refinement_flags
Ru1 Ru 0.21753(3) 0.110813(12) 0.43121(4) 0.01245(10) Uani 1 1 d .
Cl1 Cl 0.74421(9) 0.09136(5) 0.10271(13) 0.0245(2) Uani 1 1 d .
S1 S 0.09466(8) 0.03196(4) 0.37589(11) 0.0150(2) Uani 1 1 d .
S2 S 0.37056(8) 0.04468(4) 0.45206(12) 0.0165(2) Uani 1 1 d .
S3 S 0.24510(8) 0.11627(4) 0.16346(12) 0.0175(2) Uani 1 1 d .
O1 O 0.0744(3) 0.09424(14) 0.6928(4) 0.0291(7) Uani 1 1 d .
O2 O 0.2533(3) 0.10346(17) 0.7709(4) 0.0387(9) Uani 1 1 d .
O3 O 0.7063(3) 0.11896(17) 0.2387(5) 0.0430(9) Uani 1 1 d .
O4 O 0.6466(3) 0.07117(17) 0.0058(5) 0.0453(9) Uani 1 1 d .
O5 O 0.8094(4) 0.1312(2) 0.0152(6) 0.0626(13) Uani 1 1 d .
O6 O 0.8172(4) 0.0436(2) 0.1492(5) 0.0615(13) Uani 1 1 d .
N1 N 0.0933(3) 0.17518(14) 0.4028(4) 0.0191(7) Uani 1 1 d .
N2 N 0.3093(3) 0.18529(14) 0.4727(4) 0.0174(7) Uani 1 1 d .
N3 N 0.2598(3) 0.23450(14) 0.4468(4) 0.0211(8) Uani 1 1 d .
N4 N 0.1773(3) 0.10129(14) 0.6634(4) 0.0182(7) Uani 1 1 d .
C1 C -0.0225(3) 0.17093(18) 0.3707(5) 0.0221(9) Uani 1 1 d .
H1 H -0.0576 0.1336 0.3690 0.027 Uiso 1 1 calc R
C2 C -0.0921(4) 0.21906(19) 0.3402(6) 0.0284(10) Uani 1 1 d .
H2 H -0.1733 0.2146 0.3169 0.034 Uiso 1 1 calc R
C3 C -0.0426(4) 0.27385(19) 0.3440(6) 0.0284(10) Uani 1 1 d .
H3 H -0.0893 0.3072 0.3230 0.034 Uiso 1 1 calc R
C4 C 0.0757(4) 0.27921(19) 0.3789(5) 0.0262(10) Uani 1 1 d .
H4 H 0.1117 0.3163 0.3838 0.031 Uiso 1 1 calc R
C5 C 0.1409(4) 0.22921(17) 0.4065(5) 0.0215(9) Uani 1 1 d .
C6 C 0.4318(3) 0.19133(18) 0.5187(5) 0.0200(9) Uani 1 1 d .
C7 C 0.4819(4) 0.15536(17) 0.6327(5) 0.0226(9) Uani 1 1 d .
H7 H 0.4368 0.1266 0.6803 0.027 Uiso 1 1 calc R
C8 C 0.5999(4) 0.16186(18) 0.6770(6) 0.0265(10) Uani 1 1 d .
H8 H 0.6353 0.1377 0.7561 0.032 Uiso 1 1 calc R
C9 C 0.6649(4) 0.2031(2) 0.6065(6) 0.0299(10) Uani 1 1 d .
H9 H 0.7454 0.2069 0.6364 0.036 Uiso 1 1 calc R
C10 C 0.6147(4) 0.2393(2) 0.4928(6) 0.0353(12) Uani 1 1 d .
H10 H 0.6604 0.2678 0.4454 0.042 Uiso 1 1 calc R
C11 C 0.4969(4) 0.2339(2) 0.4479(6) 0.0301(11) Uani 1 1 d .
H11 H 0.4614 0.2587 0.3705 0.036 Uiso 1 1 calc R
C12 C 0.1798(3) -0.02919(17) 0.4529(5) 0.0212(9) Uani 1 1 d .
H12A H 0.1775 -0.0298 0.5681 0.025 Uiso 1 1 calc R
H12B H 0.1440 -0.0656 0.4118 0.025 Uiso 1 1 calc R
C13 C 0.3056(4) -0.02684(17) 0.4102(6) 0.0231(9) Uani 1 1 d .
H13A H 0.3096 -0.0356 0.2976 0.028 Uiso 1 1 calc R
H13B H 0.3510 -0.0568 0.4702 0.028 Uiso 1 1 calc R
C14 C 0.4457(4) 0.0582(2) 0.2738(6) 0.0258(10) Uani 1 1 d .
H14A H 0.4949 0.0932 0.2898 0.031 Uiso 1 1 calc R
H14B H 0.4978 0.0251 0.2560 0.031 Uiso 1 1 calc R
C15 C 0.3656(4) 0.0669(2) 0.1289(5) 0.0251(9) Uani 1 1 d .
H15A H 0.3337 0.0289 0.0938 0.030 Uiso 1 1 calc R
H15B H 0.4109 0.0827 0.0443 0.030 Uiso 1 1 calc R
C16 C 0.1187(4) 0.07570(19) 0.0820(5) 0.0240(9) Uani 1 1 d .
H16A H 0.0487 0.1004 0.0856 0.029 Uiso 1 1 calc R
H16B H 0.1299 0.0669 -0.0291 0.029 Uiso 1 1 calc R
C17 C 0.0978(4) 0.01977(19) 0.1668(5) 0.0229(9) Uani 1 1 d .
H17A H 0.1603 -0.0082 0.1466 0.028 Uiso 1 1 calc R
H17B H 0.0228 0.0028 0.1266 0.028 Uiso 1 1 calc R

loop_
_atom_site_aniso_label
_atom_site_aniso_U_11
_atom_site_aniso_U_22
_atom_site_aniso_U_33
_atom_site_aniso_U_23
_atom_site_aniso_U_13
_atom_site_aniso_U_12
Ru1 0.01345(16) 0.01194(16) 0.01191(17) 0.00109(11) 0.00051(11) -0.00025(11)
Cl1 0.0220(5) 0.0289(5) 0.0229(6) 0.0008(4) 0.0041(4) 0.0006(4)
S1 0.0150(4) 0.0162(5) 0.0138(5) 0.0011(4) 0.0011(4) -0.0019(4)
S2 0.0144(4) 0.0155(5) 0.0193(5) 0.0004(4) -0.0009(4) 0.0005(4)
S3 0.0198(5) 0.0206(5) 0.0123(5) 0.0033(4) 0.0025(4) -0.0025(4)
O1 0.0220(16) 0.0380(18) 0.0276(18) -0.0019(14) 0.0039(13) -0.0058(13)
O2 0.0283(17) 0.073(3) 0.0142(17) 0.0053(16) -0.0015(14) -0.0100(17)
O3 0.039(2) 0.051(2) 0.041(2) -0.0219(18) 0.0157(16) -0.0064(17)
O4 0.039(2) 0.057(2) 0.039(2) -0.0071(18) -0.0063(17) -0.0115(18)
O5 0.054(3) 0.077(3) 0.058(3) 0.020(2) 0.017(2) -0.026(2)
O6 0.078(3) 0.070(3) 0.036(2) 0.006(2) 0.000(2) 0.046(2)
N1 0.0170(17) 0.0156(16) 0.024(2) 0.0001(14) -0.0015(14) 0.0004(13)
N2 0.0170(16) 0.0174(17) 0.0176(18) 0.0016(13) 0.0004(13) -0.0009(13)
N3 0.0199(17) 0.0156(17) 0.027(2) 0.0012(14) -0.0017(15) 0.0008(14)
N4 0.0216(18) 0.0155(16) 0.0175(18) 0.0012(13) 0.0007(14) -0.0021(13)
C1 0.016(2) 0.020(2) 0.030(2) 0.0006(18) 0.0021(17) -0.0001(16)
C2 0.018(2) 0.029(2) 0.038(3) -0.003(2) -0.0030(19) 0.0063(18)
C3 0.028(2) 0.023(2) 0.033(3) -0.0026(19) -0.004(2) 0.0112(18)
C4 0.032(2) 0.017(2) 0.029(3) -0.0012(18) -0.0027(19) 0.0025(18)
C5 0.022(2) 0.0142(19) 0.027(2) 0.0009(17) -0.0039(18) -0.0003(16)
C6 0.017(2) 0.020(2) 0.022(2) -0.0029(16) -0.0021(16) -0.0022(16)
C7 0.024(2) 0.0140(19) 0.030(2) -0.0046(17) -0.0040(18) -0.0007(16)
C8 0.025(2) 0.021(2) 0.032(3) -0.0075(18) -0.0106(19) 0.0046(18)
C9 0.020(2) 0.037(3) 0.032(3) -0.004(2) -0.0049(19) -0.0037(19)
C10 0.025(2) 0.042(3) 0.039(3) 0.008(2) 0.000(2) -0.012(2)
C11 0.024(2) 0.032(2) 0.033(3) 0.009(2) -0.006(2) -0.0065(19)
C12 0.023(2) 0.0145(19) 0.025(2) 0.0046(16) -0.0026(17) -0.0013(16)
C13 0.022(2) 0.0128(19) 0.034(3) -0.0018(17) -0.0029(18) 0.0009(16)
C14 0.017(2) 0.028(2) 0.033(3) 0.0013(19) 0.0045(18) 0.0003(17)
C15 0.022(2) 0.031(2) 0.023(2) -0.0006(18) 0.0094(18) 0.0013(18)
C16 0.023(2) 0.032(2) 0.016(2) 0.0036(18) -0.0031(17) -0.0067(18)
C17 0.023(2) 0.027(2) 0.018(2) -0.0040(17) -0.0017(17) -0.0064(18)

loop_
_atom_type_symbol
_atom_type_description
_atom_type_scat_dispersion_real
_atom_type_scat_dispersion_imag
_atom_type_scat_source
C C 0.0033 0.0016 'International Tables Vol C Tables 4.2.6.8 and 6.1.1.4'
H H 0.0000 0.0000 'International Tables Vol C Tables 4.2.6.8 and 6.1.1.4'
N N 0.0061 0.0033 'International Tables Vol C Tables 4.2.6.8 and 6.1.1.4'
O O 0.0106 0.0060 'International Tables Vol C Tables 4.2.6.8 and 6.1.1.4'
S S 0.1246 0.1234 'International Tables Vol C Tables 4.2.6.8 and 6.1.1.4'
Cl Cl 0.1484 0.1585 'International Tables Vol C Tables 4.2.6.8 and 6.1.1.4'
Ru Ru -1.2594 0.8363 'International Tables Vol C Tables 4.2.6.8 and 6.1.1.4'

loop_
_geom_angle_atom_site_label_1
_geom_angle_atom_site_label_2
_geom_angle_atom_site_label_3
_geom_angle
N2 Ru1 N1 76.25(13)
N2 Ru1 N4 93.80(13)
N1 Ru1 N4 89.66(14)
N2 Ru1 S2 99.05(9)
N1 Ru1 S2 174.22(10)
N4 Ru1 S2 94.05(9)
N2 Ru1 S1 173.66(9)
N1 Ru1 S1 97.45(9)
N4 Ru1 S1 86.75(9)
S2 Ru1 S1 87.21(3)
N2 Ru1 S3 91.43(10)
N1 Ru1 S3 88.94(10)
N4 Ru1 S3 174.10(9)
S2 Ru1 S3 87.80(4)
S1 Ru1 S3 87.75(4)
O3 Cl1 O6 108.8(3)
O3 Cl1 O5 110.0(3)
O6 Cl1 O5 108.9(3)
O3 Cl1 O4 110.5(2)
O6 Cl1 O4 109.7(3)
O5 Cl1 O4 108.9(3)
C17 S1 C12 101.2(2)
C17 S1 Ru1 105.75(14)
C12 S1 Ru1 103.00(13)
C14 S2 C13 101.4(2)
C14 S2 Ru1 102.68(14)
C13 S2 Ru1 106.05(13)
C16 S3 C15 102.3(2)
C16 S3 Ru1 101.11(14)
C15 S3 Ru1 106.00(15)
C1 N1 C5 117.6(3)
C1 N1 Ru1 129.8(3)
C5 N1 Ru1 112.3(3)
N3 N2 C6 112.1(3)
N3 N2 Ru1 119.7(3)
C6 N2 Ru1 127.9(3)
N2 N3 C5 112.5(3)
O2 N4 O1 119.8(4)
O2 N4 Ru1 121.3(3)
O1 N4 Ru1 118.8(3)
N1 C1 C2 122.2(4)
N1 C1 H1 118.9
C2 C1 H1 118.9
C1 C2 C3 119.7(4)
C1 C2 H2 120.2
C3 C2 H2 120.2
C4 C3 C2 119.0(4)
C4 C3 H3 120.5
C2 C3 H3 120.5
C3 C4 C5 118.5(4)
C3 C4 H4 120.7
C5 C4 H4 120.7
N1 C5 C4 122.9(4)
N1 C5 N3 118.2(3)
C4 C5 N3 118.7(4)
C7 C6 C11 121.2(4)
C7 C6 N2 119.4(4)
C11 C6 N2 119.4(4)
C6 C7 C8 119.0(4)
C6 C7 H7 120.5
C8 C7 H7 120.5
C9 C8 C7 120.2(4)
C9 C8 H8 119.9
C7 C8 H8 119.9
C8 C9 C10 120.8(4)
C8 C9 H9 119.6
C10 C9 H9 119.6
C9 C10 C11 119.9(4)
C9 C10 H10 120.0
C11 C10 H10 120.0
C10 C11 C6 118.9(4)
C10 C11 H11 120.6
C6 C11 H11 120.6
C13 C12 S1 112.7(3)
C13 C12 H12A 109.0
S1 C12 H12A 109.0
C13 C12 H12B 109.0
S1 C12 H12B 109.0
H12A C12 H12B 107.8
C12 C13 S2 111.6(3)
C12 C13 H13A 109.3
S2 C13 H13A 109.3
C12 C13 H13B 109.3
S2 C13 H13B 109.3
H13A C13 H13B 108.0
C15 C14 S2 114.4(3)
C15 C14 H14A 108.7
S2 C14 H14A 108.7
C15 C14 H14B 108.7
S2 C14 H14B 108.7
H14A C14 H14B 107.6
C14 C15 S3 112.2(3)
C14 C15 H15A 109.2
S3 C15 H15A 109.2
C14 C15 H15B 109.2
S3 C15 H15B 109.2
H15A C15 H15B 107.9
C17 C16 S3 113.7(3)
C17 C16 H16A 108.8
S3 C16 H16A 108.8
C17 C16 H16B 108.8
S3 C16 H16B 108.8
H16A C16 H16B 107.7
C16 C17 S1 110.9(3)
C16 C17 H17A 109.5
S1 C17 H17A 109.5
C16 C17 H17B 109.5
S1 C17 H17B 109.5
H17A C17 H17B 108.0

loop_
_geom_bond_atom_site_label_1
_geom_bond_atom_site_label_2
_geom_bond_distance
Ru1 N2 2.037(3)
Ru1 N1 2.066(3)
Ru1 N4 2.084(4)
Ru1 S2 2.3298(10)
Ru1 S1 2.3353(10)
Ru1 S3 2.3404(11)
Cl1 O3 1.421(4)
Cl1 O6 1.427(4)
Cl1 O5 1.429(4)
Cl1 O4 1.433(4)
S1 C17 1.817(4)
S1 C12 1.818(4)
S2 C14 1.830(5)
S2 C13 1.838(4)
S3 C16 1.832(4)
S3 C15 1.835(4)
O1 N4 1.237(4)
O2 N4 1.232(5)
N1 C1 1.348(5)
N1 C5 1.362(5)
N2 N3 1.284(5)
N2 C6 1.448(5)
N3 C5 1.397(5)
C1 C2 1.385(6)
C1 H1 0.9500
C2 C3 1.386(7)
C2 H2 0.9500
C3 C4 1.382(6)
C3 H3 0.9500
C4 C5 1.389(6)
C4 H4 0.9500
C6 C7 1.381(6)
C6 C11 1.397(6)
C7 C8 1.396(6)
C7 H7 0.9500
C8 C9 1.375(7)
C8 H8 0.9500
C9 C10 1.382(7)
C9 H9 0.9500
C10 C11 1.392(6)
C10 H10 0.9500
C11 H11 0.9500
C12 C13 1.519(6)
C12 H12A 0.9900
C12 H12B 0.9900
C13 H13A 0.9900
C13 H13B 0.9900
C14 C15 1.512(6)
C14 H14A 0.9900
C14 H14B 0.9900
C15 H15A 0.9900
C15 H15B 0.9900
C16 C17 1.508(6)
C16 H16A 0.9900
C16 H16B 0.9900
C17 H17A 0.9900
C17 H17B 0.9900

loop_
_geom_torsion_atom_site_label_1
_geom_torsion_atom_site_label_2
_geom_torsion_atom_site_label_3
_geom_torsion_atom_site_label_4
_geom_torsion
N2 Ru1 S1 C17 85.0(9)
N1 Ru1 S1 C17 91.00(18)
N4 Ru1 S1 C17 -179.77(18)
S2 Ru1 S1 C17 -85.55(15)
S3 Ru1 S1 C17 2.36(15)
N2 Ru1 S1 C12 -169.2(9)
N1 Ru1 S1 C12 -163.21(18)
N4 Ru1 S1 C12 -73.98(18)
S2 Ru1 S1 C12 20.24(16)
S3 Ru1 S1 C12 108.15(16)
N2 Ru1 S2 C14 -71.85(18)
N1 Ru1 S2 C14 -36.6(10)
N4 Ru1 S2 C14 -166.36(17)
S1 Ru1 S2 C14 107.10(15)
S3 Ru1 S2 C14 19.25(15)
N2 Ru1 S2 C13 -177.89(19)
N1 Ru1 S2 C13 -142.6(10)
N4 Ru1 S2 C13 87.60(18)
S1 Ru1 S2 C13 1.06(16)
S3 Ru1 S2 C13 -86.80(16)
N2 Ru1 S3 C16 -154.34(18)
N1 Ru1 S3 C16 -78.12(18)
N4 Ru1 S3 C16 -1.8(9)
S2 Ru1 S3 C16 106.66(15)
S1 Ru1 S3 C16 19.37(15)
N2 Ru1 S3 C15 99.32(18)
N1 Ru1 S3 C15 175.53(18)
N4 Ru1 S3 C15 -108.1(9)
S2 Ru1 S3 C15 0.32(15)
S1 Ru1 S3 C15 -86.97(15)
N2 Ru1 N1 C1 -177.6(4)
N4 Ru1 N1 C1 -83.6(4)
S2 Ru1 N1 C1 146.5(8)
S1 Ru1 N1 C1 3.1(4)
S3 Ru1 N1 C1 90.7(4)
N2 Ru1 N1 C5 7.9(3)
N4 Ru1 N1 C5 101.9(3)
S2 Ru1 N1 C5 -28.1(12)
S1 Ru1 N1 C5 -171.4(3)
S3 Ru1 N1 C5 -83.8(3)
N1 Ru1 N2 N3 -8.1(3)
N4 Ru1 N2 N3 -96.8(3)
S2 Ru1 N2 N3 168.5(3)
S1 Ru1 N2 N3 -2.0(12)
S3 Ru1 N2 N3 80.5(3)
N1 Ru1 N2 C6 177.4(4)
N4 Ru1 N2 C6 88.6(3)
S2 Ru1 N2 C6 -6.1(3)
S1 Ru1 N2 C6 -176.6(7)
S3 Ru1 N2 C6 -94.1(3)
C6 N2 N3 C5 -178.4(3)
Ru1 N2 N3 C5 6.2(5)
N2 Ru1 N4 O2 -51.0(3)
N1 Ru1 N4 O2 -127.2(3)
S2 Ru1 N4 O2 48.3(3)
S1 Ru1 N4 O2 135.3(3)
S3 Ru1 N4 O2 156.5(8)
N2 Ru1 N4 O1 127.8(3)
N1 Ru1 N4 O1 51.7(3)
S2 Ru1 N4 O1 -132.8(3)
S1 Ru1 N4 O1 -45.8(3)
S3 Ru1 N4 O1 -24.6(11)
C5 N1 C1 C2 0.8(6)
Ru1 N1 C1 C2 -173.5(3)
N1 C1 C2 C3 -0.7(7)
C1 C2 C3 C4 -0.2(7)
C2 C3 C4 C5 1.0(7)
C1 N1 C5 C4 0.0(7)
Ru1 N1 C5 C4 175.3(4)
C1 N1 C5 N3 177.0(4)
Ru1 N1 C5 N3 -7.7(5)
C3 C4 C5 N1 -0.9(7)
C3 C4 C5 N3 -177.9(4)
N2 N3 C5 N1 1.3(6)
N2 N3 C5 C4 178.5(4)
N3 N2 C6 C7 141.4(4)
Ru1 N2 C6 C7 -43.7(5)
N3 N2 C6 C11 -37.9(5)
Ru1 N2 C6 C11 137.0(4)
C11 C6 C7 C8 -0.2(7)
N2 C6 C7 C8 -179.5(4)
C6 C7 C8 C9 -0.7(7)
C7 C8 C9 C10 0.9(7)
C8 C9 C10 C11 -0.3(8)
C9 C10 C11 C6 -0.5(8)
C7 C6 C11 C10 0.8(7)
N2 C6 C11 C10 -179.9(4)
C17 S1 C12 C13 64.8(3)
Ru1 S1 C12 C13 -44.5(3)
S1 C12 C13 S2 48.8(4)
C14 S2 C13 C12 -134.9(3)
Ru1 S2 C13 C12 -28.0(3)
C13 S2 C14 C15 67.4(4)
Ru1 S2 C14 C15 -42.1(3)
S2 C14 C15 S3 45.9(4)
C16 S3 C15 C14 -131.0(3)
Ru1 S3 C15 C14 -25.5(3)
C15 S3 C16 C17 63.9(4)
Ru1 S3 C16 C17 -45.3(3)
S3 C16 C17 S1 51.4(4)
C12 S1 C17 C16 -137.1(3)
Ru1 S1 C17 C16 -30.0(3)
